data_4322029
loop_
_publ_author_name
'Chin-Ti Chen'
'Sish-Yuan Liao'
'Kuan-Jiuh Lin'
'Chiung-Hsueh Chen'
'Tzu-Yao Jeremy Lin'

_publ_section_title
;
 Structural Effects on Molecular Dipoles and Solvatochromism of
 Nickel(diimine)(dithiolate) Complexes
;
_journal_name_full 'Inorganic Chemistry'
_journal_page_first 2734
_journal_page_last 2741
_journal_paper_doi 10.1021/ic981125w
_journal_volume 38
_journal_year 1999
_chemical_formula_sum 'C24 H30 F6 N2 Ni O3 S2'
_chemical_formula_weight 631.33
_chemical_name_systematic
; 
 ? 
;
_space_group_IT_number 2
_symmetry_cell_setting triclinic
_symmetry_space_group_name_Hall '-P 1'
_symmetry_space_group_name_H-M 'P -1'
_atom_sites_solution_hydrogens geom
_atom_sites_solution_primary direct
_atom_sites_solution_secondary difmap
_audit_creation_method SHELXL
_cell_angle_alpha 102.49(3)
_cell_angle_beta 109.39(3)
_cell_angle_gamma 94.08(3)
_cell_formula_units_Z 2
_cell_length_a 10.224(2)
_cell_length_b 12.529(3)
_cell_length_c 13.017(3)
_cell_measurement_temperature 293(2)
_cell_volume 1517.0(7)
_computing_structure_refinement 'SHELXL-93 (Sheldrick, 1993)'
_computing_structure_solution 'SHELXS-86 (Sheldrick, 1990)'
_diffrn_ambient_temperature 293(2)
_diffrn_radiation_monochromator graphite
_diffrn_radiation_source 'fine-focus sealed tube'
_diffrn_radiation_type MoK\a
_diffrn_radiation_wavelength 0.71069
_diffrn_reflns_av_R_equivalents 0.0000
_diffrn_reflns_av_sigmaI/netI 0.0703
_diffrn_reflns_limit_h_max 10
_diffrn_reflns_limit_h_min -10
_diffrn_reflns_limit_k_max 13
_diffrn_reflns_limit_k_min 0
_diffrn_reflns_limit_l_max 13
_diffrn_reflns_limit_l_min -14
_diffrn_reflns_number 3949
_diffrn_reflns_theta_max 22.50
_diffrn_reflns_theta_min 1.69
_exptl_absorpt_coefficient_mu 0.840
_exptl_crystal_density_diffrn 1.382
_exptl_crystal_F_000 652
_refine_diff_density_max 0.929
_refine_diff_density_min -0.360
_refine_diff_density_rms 0.128
_refine_ls_extinction_method none
_refine_ls_goodness_of_fit_all 0.932
_refine_ls_goodness_of_fit_obs 1.119
_refine_ls_matrix_type full
_refine_ls_number_parameters 352
_refine_ls_number_reflns 3949
_refine_ls_number_restraints 0
_refine_ls_restrained_S_all 0.932
_refine_ls_restrained_S_obs 1.119
_refine_ls_R_factor_all 0.1473
_refine_ls_R_factor_obs 0.0871
_refine_ls_shift/esd_max -3.749
_refine_ls_shift/esd_mean 0.191
_refine_ls_structure_factor_coef Fsqd
_refine_ls_weighting_details 'w=1/[\s^2^(Fo^2^)+(0.2410P)^2^+0.0000P] where P=(Fo^2^+2Fc^2^)/3'
_refine_ls_weighting_scheme calc
_refine_ls_wR_factor_all 0.3064
_refine_ls_wR_factor_obs 0.2614
_reflns_number_observed 2086
_reflns_number_total 3949
_reflns_observed_criterion >2sigma(I)
_cod_data_source_file ic981125w_2.cif
_cod_data_source_block 2
_cod_depositor_comments
;
The following automatic conversions were performed:

'_refine_ls_weighting_scheme' value 'calc
w=1/[\s^2^(Fo^2^)+(0.2410P)^2^+0.0000P] where P=(Fo^2^+2Fc^2^)/3' was
changed to 'calc'. New tag '_refine_ls_weighting_details' was
created. The value of the new tag was set to
'w=1/[\s^2^(Fo^2^)+(0.2410P)^2^+0.0000P] where P=(Fo^2^+2Fc^2^)/3'.

Automatic conversion script
Id: cif_fix_values 3143 2015-03-26 13:38:13Z robertas 
;
_cod_original_cell_volume 1517.0(6)
_cod_database_code 4322029

loop_
_symmetry_equiv_pos_as_xyz
'x, y, z'
'-x, -y, -z'

loop_
_atom_site_aniso_label
_atom_site_aniso_U_11
_atom_site_aniso_U_22
_atom_site_aniso_U_33
_atom_site_aniso_U_23
_atom_site_aniso_U_13
_atom_site_aniso_U_12
Ni1 0.0730(9) 0.0490(8) 0.0759(9) 0.0186(6) 0.0212(6) 0.0130(6)
S1 0.094(2) 0.0494(14) 0.088(2) 0.0180(12) 0.037(2) 0.0081(13)
S2 0.095(2) 0.0566(15) 0.076(2) 0.0168(12) 0.0226(15) 0.0205(14)
N2 0.088(6) 0.050(5) 0.078(5) 0.016(4) 0.029(4) 0.021(4)
N1 0.086(6) 0.052(5) 0.072(5) 0.019(4) 0.032(4) 0.008(4)
C1 0.068(6) 0.055(6) 0.087(7) 0.022(5) 0.025(5) 0.003(5)
C2 0.081(7) 0.043(5) 0.068(6) 0.008(4) 0.010(5) 0.010(5)
C3 0.128(10) 0.058(6) 0.095(8) 0.022(6) 0.045(7) 0.030(6)
C4 0.146(11) 0.059(7) 0.098(8) 0.044(6) 0.053(8) 0.018(7)
C5 0.139(11) 0.053(6) 0.094(8) 0.007(6) 0.034(8) 0.012(7)
C6 0.246(20) 0.077(9) 0.142(12) 0.033(9) 0.096(13) 0.045(11)
C7 0.231(25) 0.150(15) 0.244(25) -0.026(16) 0.182(23) -0.066(18)
C8 0.281(25) 0.151(17) 0.103(12) -0.008(11) 0.009(15) 0.111(18)
C9 0.139(11) 0.059(7) 0.122(10) 0.035(7) 0.055(10) 0.027(8)
C10 0.117(11) 0.064(7) 0.118(10) 0.019(7) 0.038(9) 0.031(8)
C11 0.094(8) 0.044(5) 0.099(8) 0.028(5) 0.037(7) 0.002(5)
C12 0.096(9) 0.079(7) 0.087(8) 0.028(6) 0.010(7) 0.009(6)
C13 0.163(14) 0.091(9) 0.092(10) 0.039(7) 0.012(10) 0.027(9)
C14 0.226(19) 0.055(7) 0.147(14) 0.037(8) 0.134(15) 0.040(10)
C15 0.108(11) 0.104(11) 0.141(13) 0.049(10) 0.053(10) 0.022(9)
C17 0.319(26) 0.129(13) 0.099(10) 0.038(9) 0.097(14) 0.043(15)
C16 0.110(9) 0.070(7) 0.101(8) 0.024(6) 0.060(7) 0.015(6)
C18 0.105(8) 0.067(6) 0.061(6) 0.025(5) 0.034(6) 0.036(6)
C19 0.106(9) 0.070(7) 0.073(7) 0.022(5) 0.026(6) 0.031(6)
C20 0.124(10) 0.079(7) 0.084(8) 0.018(6) 0.020(8) 0.031(7)
C21 0.119(10) 0.084(8) 0.083(8) 0.024(6) 0.034(8) 0.030(7)
C22 0.135(11) 0.083(8) 0.081(8) 0.033(6) 0.018(8) 0.023(8)
C23 0.099(9) 0.085(8) 0.081(8) 0.029(6) 0.016(7) 0.018(7)
C24 0.197(15) 0.112(10) 0.080(8) 0.002(7) 0.045(9) 0.045(10)
F4 0.384(17) 0.083(5) 0.165(8) 0.042(5) 0.168(10) 0.091(8)
F1 0.229(10) 0.076(5) 0.154(7) 0.012(5) 0.089(7) -0.032(6)
F2 0.201(10) 0.147(8) 0.181(9) 0.117(7) 0.059(8) 0.044(7)
F6 0.194(8) 0.081(5) 0.165(7) 0.054(5) 0.070(6) 0.069(5)
F5 0.159(8) 0.085(5) 0.181(9) -0.042(6) 0.016(7) 0.002(5)
F3 0.199(9) 0.079(5) 0.160(7) 0.040(5) 0.103(7) 0.007(5)

loop_
_atom_site_label
_atom_site_type_symbol
_atom_site_fract_x
_atom_site_fract_y
_atom_site_fract_z
_atom_site_U_iso_or_equiv
_atom_site_thermal_displace_type
_atom_site_occupancy
_atom_site_calc_flag
_atom_site_refinement_flags
_atom_site_disorder_group
Ni1 Ni 0.24794(13) 0.02814(9) 0.01705(10) 0.0667(6) Uani 1 d . .
S1 S 0.2071(3) -0.0542(2) 0.1316(2) 0.0762(8) Uani 1 d . .
S2 S 0.2652(3) -0.1227(2) -0.0850(2) 0.0772(8) Uani 1 d . .
N2 N 0.2646(9) 0.1124(6) -0.0852(7) 0.071(2) Uani 1 d . .
N1 N 0.2528(8) 0.1709(6) 0.1069(7) 0.069(2) Uani 1 d . .
C1 C 0.2087(10) -0.1942(8) 0.0769(9) 0.070(3) Uani 1 d . .
C2 C 0.2327(10) -0.2231(7) -0.0163(8) 0.069(3) Uani 1 d . .
C3 C 0.2571(14) 0.2544(9) 0.0611(10) 0.091(3) Uani 1 d . .
C4 C 0.2605(14) 0.2158(9) -0.0535(10) 0.095(4) Uani 1 d . .
C5 C 0.2526(15) 0.3690(9) 0.1152(10) 0.099(4) Uani 1 d . .
H5A H 0.1984 0.3694 0.1639 0.950 Uiso 1 calc . .
H5B H 0.2071 0.4064 0.0581 0.950 Uiso 1 calc . .
C6 C 0.3992(21) 0.4292(11) 0.1834(14) 0.146(6) Uani 1 d . .
H6A H 0.3950 0.5038 0.2188 0.219 Uiso 1 calc . .
H6B H 0.4521 0.4299 0.1348 0.219 Uiso 1 calc . .
H6C H 0.4439 0.3922 0.2401 0.219 Uiso 1 calc . .
C7 C 0.2090(27) 0.2986(18) -0.1500(22) 0.201(13) Uani 1 d . .
H7A H 0.1675 0.2580 -0.2285 0.950 Uiso 1 calc . .
H7B H 0.1554 0.3554 -0.1304 0.950 Uiso 1 calc . .
C8 C 0.3404(27) 0.3294(17) -0.1146(15) 0.196(10) Uani 1 d . .
H8A H 0.3610 0.3826 -0.1524 0.294 Uiso 1 calc . .
H8B H 0.3860 0.2665 -0.1295 0.294 Uiso 1 calc . .
H8C H 0.3739 0.3624 -0.0349 0.294 Uiso 1 calc . .
C9 C 0.1882(17) -0.2671(10) 0.1480(13) 0.102(4) Uani 1 d . .
C10 C 0.2367(15) -0.3410(10) -0.0750(12) 0.100(4) Uani 1 d . .
C11 C 0.2518(12) 0.1940(7) 0.2172(10) 0.077(3) Uani 1 d . .
C12 C 0.3766(13) 0.2068(9) 0.3066(10) 0.092(3) Uani 1 d . .
H12 H 0.4611 0.2036 0.2945 0.950 Uiso 1 calc . .
C13 C 0.3734(18) 0.2250(11) 0.4177(12) 0.121(5) Uani 1 d . .
H13 H 0.4542 0.2303 0.4797 0.950 Uiso 1 calc . .
C14 C 0.2417(26) 0.2348(10) 0.4294(15) 0.122(6) Uani 1 d . .
C15 C 0.1241(16) 0.2240(12) 0.3439(15) 0.113(5) Uani 1 d . .
H15 H 0.0413 0.2340 0.3572 0.950 Uiso 1 calc . .
C17 C 0.2495(24) 0.2588(15) 0.5597(12) 0.174(8) Uani 1 d . .
H17A H 0.3449 0.2640 0.6085 0.950 Uiso 1 calc . .
H17B H 0.1923 0.1994 0.5680 0.950 Uiso 1 calc . .
H17C H 0.2157 0.3271 0.5793 0.950 Uiso 1 calc . .
C16 C 0.1217(13) 0.1977(9) 0.2330(10) 0.088(3) Uani 1 d . .
H16 H 0.0376 0.1833 0.1719 0.950 Uiso 1 calc . .
C18 C 0.2682(13) 0.0658(8) -0.1936(8) 0.074(3) Uani 1 d . .
C19 C 0.3945(12) 0.0641(9) -0.2095(9) 0.083(3) Uani 1 d . .
H19 H 0.4774 0.0941 -0.1489 0.950 Uiso 1 calc . .
C20 C 0.3998(14) 0.0174(10) -0.3164(10) 0.100(4) Uani 1 d . .
H20 H 0.4858 0.0157 -0.3261 0.950 Uiso 1 calc . .
C21 C 0.2782(15) -0.0252(10) -0.4053(10) 0.094(3) Uani 1 d . .
C22 C 0.1490(16) -0.0295(10) -0.3886(10) 0.102(4) Uani 1 d . .
H22 H 0.0671 -0.0638 -0.4486 0.950 Uiso 1 calc . .
C23 C 0.1419(13) 0.0172(10) -0.2830(10) 0.091(3) Uani 1 d . .
H23 H 0.0563 0.0160 -0.2723 0.950 Uiso 1 calc . .
C24 C 0.2795(18) -0.0730(13) -0.5256(10) 0.133(5) Uani 1 d . .
H24A H 0.1851 -0.0997 -0.5772 0.950 Uiso 1 calc . .
H24B H 0.3332 -0.1329 -0.5249 0.950 Uiso 1 calc . .
H24C H 0.3212 -0.0160 -0.5491 0.950 Uiso 1 calc . .
F4 F 0.2956(15) -0.3443(7) -0.1529(8) 0.188(5) Uani 1 d . .
F1 F 0.1097(11) -0.3643(6) 0.0898(8) 0.153(3) Uani 1 d . .
F2 F 0.3032(12) -0.2875(8) 0.2153(9) 0.165(4) Uani 1 d . .
F6 F 0.3027(10) -0.3991(6) -0.0097(7) 0.139(3) Uani 1 d . .
F5 F 0.1068(11) -0.3965(7) -0.1317(8) 0.167(4) Uani 1 d . .
F3 F 0.1209(10) -0.2248(6) 0.2153(7) 0.135(3) Uani 1 d . .
O1 O 0.2140(12) -0.3316(10) -0.4128(9) 0.140(4) Uiso 1 d . .
O2 O 0.3428(12) 0.5314(10) 0.4670(10) 0.149(4) Uiso 1 d . .
O3 O -0.0827(25) -0.5626(20) -0.3685(20) 0.242(11) Uiso 1 d . .
H1A H 0.1526(80) -0.4153(59) -0.4322(59) 0.032(21) Uiso 1 d . .
H1B H 0.2169(62) -0.4027(45) -0.3996(44) 0.000(13) Uiso 1 d . .
H2A H 0.2779(48) 0.5397(37) 0.3955(40) 0.000(11) Uiso 1 d . .
H2B H 0.1862(46) 0.5501(36) 0.4740(36) 0.000(11) Uiso 1 d . .
H3A H -0.0231(53) -0.6191(39) -0.3802(40) 0.000(12) Uiso 1 d . .
H3B H -0.0667(63) -0.5941(50) -0.3430(47) 0.000(13) Uiso 1 d . .

loop_
_atom_type_symbol
_atom_type_description
_atom_type_scat_dispersion_real
_atom_type_scat_dispersion_imag
_atom_type_scat_source
C C 0.0033 0.0016 'International Tables Vol C Tables 4.2.6.8 and 6.1.1.4'
H H 0.0000 0.0000 'International Tables Vol C Tables 4.2.6.8 and 6.1.1.4'
N N 0.0061 0.0033 'International Tables Vol C Tables 4.2.6.8 and 6.1.1.4'
F F 0.0171 0.0103 'International Tables Vol C Tables 4.2.6.8 and 6.1.1.4'
S S 0.1246 0.1234 'International Tables Vol C Tables 4.2.6.8 and 6.1.1.4'
Ni Ni 0.3393 1.1124 'International Tables Vol C Tables 4.2.6.8 and 6.1.1.4'
O O 0.0106 0.0060 'International Tables Vol C Tables 4.2.6.8 and 6.1.1.4'

loop_
_geom_angle_atom_site_label_1
_geom_angle_atom_site_label_2
_geom_angle_atom_site_label_3
_geom_angle
_geom_angle_site_symmetry_1
_geom_angle_site_symmetry_3
_geom_angle_publ_flag
N1 Ni1 N2 81.8(3) . . ?
N1 Ni1 S2 173.0(3) . . ?
N2 Ni1 S2 93.9(2) . . ?
N1 Ni1 S1 93.5(2) . . ?
N2 Ni1 S1 172.5(2) . . ?
S2 Ni1 S1 91.33(11) . . ?
C1 S1 Ni1 105.6(4) . . ?
C2 S2 Ni1 104.1(3) . . ?
C4 N2 C18 120.5(9) . . ?
C4 N2 Ni1 115.1(7) . . ?
C18 N2 Ni1 124.2(6) . . ?
C3 N1 C11 117.9(8) . . ?
C3 N1 Ni1 116.7(7) . . ?
C11 N1 Ni1 125.4(6) . . ?
C2 C1 C9 127.1(10) . . ?
C2 C1 S1 118.5(8) . . ?
C9 C1 S1 114.4(8) . . ?
C1 C2 C10 125.0(10) . . ?
C1 C2 S2 120.6(7) . . ?
C10 C2 S2 114.5(9) . . ?
N1 C3 C5 124.2(10) . . ?
N1 C3 C4 110.8(9) . . ?
C5 C3 C4 125.0(10) . . ?
N2 C4 C3 115.4(9) . . ?
N2 C4 C7 122.4(11) . . ?
C3 C4 C7 119.6(11) . . ?
C3 C5 C6 110.2(11) . . ?
C3 C5 H5A 110.0(11) . . ?
C6 C5 H5A 109.4(11) . . ?
C3 C5 H5B 109.8(10) . . ?
C6 C5 H5B 109.0(12) . . ?
H5A C5 H5B 108.4(13) . . ?
C5 C6 H6A 110.7(16) . . ?
C5 C6 H6B 110.8(14) . . ?
H6A C6 H6B 108.5(15) . . ?
C5 C6 H6C 110.4(14) . . ?
H6A C6 H6C 108.1(16) . . ?
H6B C6 H6C 108.2(17) . . ?
C8 C7 C4 81.6(23) . . ?
C8 C7 H7A 114.7(18) . . ?
C4 C7 H7A 113.6(19) . . ?
C8 C7 H7B 114.4(20) . . ?
C4 C7 H7B 113.3(18) . . ?
H7A C7 H7B 115.0(33) . . ?
C7 C8 H8A 108.4(21) . . ?
C7 C8 H8B 111.6(24) . . ?
H8A C8 H8B 107.7(25) . . ?
C7 C8 H8C 111.8(28) . . ?
H8A C8 H8C 107.7(21) . . ?
H8B C8 H8C 109.5(18) . . ?
F2 C9 F1 106.6(11) . . ?
F2 C9 F3 104.3(12) . . ?
F1 C9 F3 103.4(12) . . ?
F2 C9 C1 114.4(12) . . ?
F1 C9 C1 113.9(12) . . ?
F3 C9 C1 113.1(10) . . ?
F6 C10 F4 106.4(11) . . ?
F6 C10 F5 106.8(12) . . ?
F4 C10 F5 104.8(12) . . ?
F6 C10 C2 115.3(11) . . ?
F4 C10 C2 112.0(11) . . ?
F5 C10 C2 110.8(10) . . ?
C12 C11 N1 119.3(10) . . ?
C12 C11 C16 121.8(11) . . ?
N1 C11 C16 118.8(10) . . ?
C11 C12 C13 118.8(12) . . ?
C11 C12 H12 120.5(12) . . ?
C13 C12 H12 120.7(13) . . ?
C14 C13 C12 117.0(13) . . ?
C14 C13 H13 121.7(19) . . ?
C12 C13 H13 121.3(19) . . ?
C15 C14 C13 123.6(14) . . ?
C15 C14 C17 123.0(17) . . ?
C13 C14 C17 113.4(19) . . ?
C14 C15 C16 120.9(13) . . ?
C14 C15 H15 119.5(18) . . ?
C16 C15 H15 119.6(17) . . ?
C14 C17 H17A 109.4(17) . . ?
C14 C17 H17B 109.5(15) . . ?
H17A C17 H17B 109.6(16) . . ?
C14 C17 H17C 109.3(13) . . ?
H17A C17 H17C 109.3(17) . . ?
H17B C17 H17C 109.7(20) . . ?
C15 C16 C11 117.6(12) . . ?
C15 C16 H16 121.1(13) . . ?
C11 C16 H16 121.3(11) . . ?
C19 C18 C23 120.5(10) . . ?
C19 C18 N2 120.2(10) . . ?
C23 C18 N2 119.2(10) . . ?
C18 C19 C20 120.8(10) . . ?
C18 C19 H19 119.5(11) . . ?
C20 C19 H19 119.7(12) . . ?
C21 C20 C19 119.5(12) . . ?
C21 C20 H20 120.2(13) . . ?
C19 C20 H20 120.3(13) . . ?
C20 C21 C22 120.0(11) . . ?
C20 C21 C24 121.0(13) . . ?
C22 C21 C24 119.0(12) . . ?
C23 C22 C21 121.0(12) . . ?
C23 C22 H22 119.4(15) . . ?
C21 C22 H22 119.6(14) . . ?
C22 C23 C18 117.9(11) . . ?
C22 C23 H23 121.0(12) . . ?
C18 C23 H23 121.1(12) . . ?
C21 C24 H24A 109.3(14) . . ?
C21 C24 H24B 109.4(12) . . ?
H24A C24 H24B 108.9(14) . . ?
C21 C24 H24C 109.7(12) . . ?
H24A C24 H24C 109.5(14) . . ?
H24B C24 H24C 110.0(16) . . ?
H1A O1 H1B 34.9(42) . . ?
H3A O3 H3B 53.5(69) . . ?

loop_
_geom_bond_atom_site_label_1
_geom_bond_atom_site_label_2
_geom_bond_distance
_geom_bond_site_symmetry_2
_geom_bond_publ_flag
Ni1 N1 1.901(7) . ?
Ni1 N2 1.910(8) . ?
Ni1 S2 2.118(3) . ?
Ni1 S1 2.116(3) . ?
S1 C1 1.747(10) . ?
S2 C2 1.765(10) . ?
N2 C4 1.281(13) . ?
N2 C18 1.418(12) . ?
N1 C3 1.316(13) . ?
N1 C11 1.405(13) . ?
C1 C2 1.297(13) . ?
C1 C9 1.48(2) . ?
C2 C10 1.519(14) . ?
C3 C5 1.467(15) . ?
C3 C4 1.48(2) . ?
C4 C7 1.77(3) . ?
C5 C6 1.51(2) . ?
C5 H5A 0.967(13) . ?
C5 H5B 0.970(12) . ?
C6 H6A 0.966(14) . ?
C6 H6B 0.97(2) . ?
C6 H6C 0.97(2) . ?
C7 C8 1.27(3) . ?
C7 H7A 0.95(2) . ?
C7 H7B 0.95(2) . ?
C8 H8A 0.98(3) . ?
C8 H8B 0.96(2) . ?
C8 H8C 0.96(2) . ?
C9 F2 1.29(2) . ?
C9 F1 1.326(14) . ?
C9 F3 1.332(15) . ?
C10 F6 1.291(13) . ?
C10 F4 1.334(15) . ?
C10 F5 1.337(15) . ?
C11 C12 1.383(14) . ?
C11 C16 1.414(15) . ?
C12 C13 1.43(2) . ?
C12 H12 0.931(13) . ?
C13 C14 1.41(2) . ?
C13 H13 0.930(13) . ?
C14 C15 1.31(2) . ?
C14 C17 1.63(2) . ?
C15 C16 1.40(2) . ?
C15 H15 0.928(14) . ?
C17 H17A 0.96(2) . ?
C17 H17B 0.96(2) . ?
C17 H17C 0.96(2) . ?
C16 H16 0.931(12) . ?
C18 C19 1.375(14) . ?
C18 C23 1.406(15) . ?
C19 C20 1.41(2) . ?
C19 H19 0.930(11) . ?
C20 C21 1.36(2) . ?
C20 H20 0.927(14) . ?
C21 C22 1.41(2) . ?
C21 C24 1.56(2) . ?
C22 C23 1.40(2) . ?
C22 H22 0.932(13) . ?
C23 H23 0.932(12) . ?
C24 H24A 0.97(2) . ?
C24 H24B 0.96(2) . ?
C24 H24C 0.95(2) . ?
O1 H1A 1.12(7) . ?
O1 H1B 0.94(5) . ?
O2 H2A 0.98(4) . ?
O3 H3A 0.99(6) . ?
O3 H3B 0.57(7) . ?

loop_
_geom_torsion_atom_site_label_1
_geom_torsion_atom_site_label_2
_geom_torsion_atom_site_label_3
_geom_torsion_atom_site_label_4
_geom_torsion
_geom_torsion_site_symmetry_1
_geom_torsion_site_symmetry_2
_geom_torsion_site_symmetry_3
_geom_torsion_site_symmetry_4
_geom_torsion_publ_flag
N1 Ni1 S1 C1 -175.7(4) . . . . ?
N2 Ni1 S1 C1 133.2(19) . . . . ?
S2 Ni1 S1 C1 -0.8(3) . . . . ?
N1 Ni1 S2 C2 134.8(21) . . . . ?
N2 Ni1 S2 C2 -173.5(4) . . . . ?
S1 Ni1 S2 C2 1.1(3) . . . . ?
N1 Ni1 N2 C4 -4.9(8) . . . . ?
S2 Ni1 N2 C4 -179.4(8) . . . . ?
S1 Ni1 N2 C4 46.8(24) . . . . ?
N1 Ni1 N2 C18 -179.2(9) . . . . ?
S2 Ni1 N2 C18 6.4(8) . . . . ?
S1 Ni1 N2 C18 -127.5(17) . . . . ?
N2 Ni1 N1 C3 3.3(8) . . . . ?
S2 Ni1 N1 C3 55.5(25) . . . . ?
S1 Ni1 N1 C3 -170.8(8) . . . . ?
N2 Ni1 N1 C11 -176.9(9) . . . . ?
S2 Ni1 N1 C11 -124.6(19) . . . . ?
S1 Ni1 N1 C11 9.0(8) . . . . ?
Ni1 S1 C1 C2 0.1(9) . . . . ?
Ni1 S1 C1 C9 177.4(8) . . . . ?
C9 C1 C2 C10 3.5(19) . . . . ?
S1 C1 C2 C10 -179.6(9) . . . . ?
C9 C1 C2 S2 -176.1(10) . . . . ?
S1 C1 C2 S2 0.8(12) . . . . ?
Ni1 S2 C2 C1 -1.3(9) . . . . ?
Ni1 S2 C2 C10 179.1(8) . . . . ?
C11 N1 C3 C5 -3.7(18) . . . . ?
Ni1 N1 C3 C5 176.1(10) . . . . ?
C11 N1 C3 C4 178.8(9) . . . . ?
Ni1 N1 C3 C4 -1.3(14) . . . . ?
C18 N2 C4 C3 -180.0(10) . . . . ?
Ni1 N2 C4 C3 5.5(15) . . . . ?
C18 N2 C4 C7 18.6(18) . . . . ?
Ni1 N2 C4 C7 -155.9(10) . . . . ?
N1 C3 C4 N2 -2.8(17) . . . . ?
C5 C3 C4 N2 179.8(12) . . . . ?
N1 C3 C4 C7 159.2(12) . . . . ?
C5 C3 C4 C7 -18.2(20) . . . . ?
N1 C3 C5 C6 90.3(15) . . . . ?
C4 C3 C5 C6 -92.7(15) . . . . ?
N2 C4 C7 C8 -102.7(16) . . . . ?
C3 C4 C7 C8 96.7(17) . . . . ?
C2 C1 C9 F2 81.8(16) . . . . ?
S1 C1 C9 F2 -95.2(12) . . . . ?
C2 C1 C9 F1 -41.3(18) . . . . ?
S1 C1 C9 F1 141.7(10) . . . . ?
C2 C1 C9 F3 -158.9(11) . . . . ?
S1 C1 C9 F3 24.1(15) . . . . ?
C1 C2 C10 F6 -43.1(18) . . . . ?
S2 C2 C10 F6 136.5(11) . . . . ?
C1 C2 C10 F4 -165.1(12) . . . . ?
S2 C2 C10 F4 14.5(15) . . . . ?
C1 C2 C10 F5 78.3(15) . . . . ?
S2 C2 C10 F5 -102.1(12) . . . . ?
C3 N1 C11 C12 -96.4(12) . . . . ?
Ni1 N1 C11 C12 83.8(11) . . . . ?
C3 N1 C11 C16 86.8(12) . . . . ?
Ni1 N1 C11 C16 -93.0(10) . . . . ?
N1 C11 C12 C13 -177.1(10) . . . . ?
C16 C11 C12 C13 -0.4(16) . . . . ?
C11 C12 C13 C14 -3.4(18) . . . . ?
C12 C13 C14 C15 2.5(21) . . . . ?
C12 C13 C14 C17 -178.4(11) . . . . ?
C13 C14 C15 C16 2.3(22) . . . . ?
C17 C14 C15 C16 -176.7(12) . . . . ?
C14 C15 C16 C11 -6.0(19) . . . . ?
C12 C11 C16 C15 5.1(16) . . . . ?
N1 C11 C16 C15 -178.2(10) . . . . ?
C4 N2 C18 C19 88.2(13) . . . . ?
Ni1 N2 C18 C19 -97.8(11) . . . . ?
C4 N2 C18 C23 -94.7(13) . . . . ?
Ni1 N2 C18 C23 79.2(11) . . . . ?
C23 C18 C19 C20 2.5(16) . . . . ?
N2 C18 C19 C20 179.5(9) . . . . ?
C18 C19 C20 C21 0.8(17) . . . . ?
C19 C20 C21 C22 -4.4(18) . . . . ?
C19 C20 C21 C24 177.4(11) . . . . ?
C20 C21 C22 C23 4.9(18) . . . . ?
C24 C21 C22 C23 -177.0(11) . . . . ?
C21 C22 C23 C18 -1.6(17) . . . . ?
C19 C18 C23 C22 -2.0(16) . . . . ?
N2 C18 C23 C22 -179.1(9) . . . . ?
